data_1573930
loop_
_publ_author_name
'Wang, Yue'
'Miao, Junhao'
'Dong, Honglin'
'Zhang, Dongliang'
'Chen, Bei'
'Guan, Meihui'
'Zhang, Ge'
'Zhang, Qian'

_publ_section_title
;
 A photo- and cobalt-catalyzed highly selective and divergent
 hydrofunctionalization of 1,3-dienes with phenols.
;
_journal_issue 13
_journal_name_full 'Chemical science'
_journal_page_first 5640
_journal_page_last 5650
_journal_paper_doi 10.1039/d5sc00438a
_journal_volume 16
_journal_year 2025
_chemical_formula_moiety 'C22 H19 Cl O'
_chemical_formula_sum 'C22 H19 Cl O'
_chemical_formula_weight 334.82
_space_group_crystal_system orthorhombic
_space_group_IT_number 61
_space_group_name_Hall '-P 2ac 2ab'
_space_group_name_H-M_alt 'P b c a'
_atom_sites_solution_hydrogens geom
_atom_sites_solution_primary dual
_audit_block_doi 10.5517/ccdc.csd.cc2jxgmk
_audit_creation_date 2024-03-25
_audit_creation_method
;
Olex2 1.5
(compiled 2024.02.16 svn.r378c4104 for OlexSys, GUI svn.r6928)
;
_audit_update_record
;
2024-04-25 deposited with the CCDC.	2025-02-14 downloaded from the CCDC.
;
_cell_angle_alpha 90
_cell_angle_beta 90
_cell_angle_gamma 90
_cell_formula_units_Z 8
_cell_length_a 11.8872(5)
_cell_length_b 10.1609(5)
_cell_length_c 28.5346(12)
_cell_measurement_reflns_used 9927
_cell_measurement_temperature 298.00
_cell_measurement_theta_max 68.32
_cell_measurement_theta_min 3.10
_cell_volume 3446.5(3)
_computing_cell_refinement 'SAINT V8.40B (?, 2016)'
_computing_data_reduction 'SAINT V8.40B (?, 2016)'
_computing_molecular_graphics 'Olex2 1.5 (Dolomanov et al., 2009)'
_computing_publication_material 'Olex2 1.5 (Dolomanov et al., 2009)'
_computing_structure_refinement 'SHELXL 2018/3 (Sheldrick, 2015)'
_computing_structure_solution 'SHELXT 2018/2 (Sheldrick, 2018)'
_diffrn_ambient_temperature 298.00
_diffrn_measured_fraction_theta_full 0.998
_diffrn_measured_fraction_theta_max 0.997
_diffrn_measurement_device_type 'CCD area detector'
_diffrn_measurement_method 'phi and omega scans'
_diffrn_radiation_monochromator graphite
_diffrn_radiation_type CuK\a
_diffrn_radiation_wavelength 1.54178
_diffrn_reflns_av_R_equivalents 0.2103
_diffrn_reflns_av_unetI/netI 0.0796
_diffrn_reflns_Laue_measured_fraction_full 0.998
_diffrn_reflns_Laue_measured_fraction_max 0.997
_diffrn_reflns_limit_h_max 13
_diffrn_reflns_limit_h_min -14
_diffrn_reflns_limit_k_max 12
_diffrn_reflns_limit_k_min -9
_diffrn_reflns_limit_l_max 34
_diffrn_reflns_limit_l_min -34
_diffrn_reflns_number 25349
_diffrn_reflns_point_group_measured_fraction_full 0.998
_diffrn_reflns_point_group_measured_fraction_max 0.997
_diffrn_reflns_theta_full 67.679
_diffrn_reflns_theta_max 68.358
_diffrn_reflns_theta_min 3.097
_diffrn_source_current 1.0
_diffrn_source_power 0.05
_diffrn_source_voltage 50.0
_exptl_absorpt_coefficient_mu 1.981
_exptl_absorpt_correction_T_max 0.7531
_exptl_absorpt_correction_T_min 0.5201
_exptl_absorpt_correction_type none
_exptl_absorpt_process_details
;
SADABS-2016/2 (Bruker,2016/2) was used for absorption correction.
wR2(int) was 0.1504 before and 0.0871 after correction.
The Ratio of minimum to maximum transmission is 0.6906.
The \l/2 correction factor is Not present.
;
_exptl_crystal_colour 'clear light colourless'
_exptl_crystal_colour_lustre clear
_exptl_crystal_colour_modifier light
_exptl_crystal_colour_primary colourless
_exptl_crystal_density_diffrn 1.291
_exptl_crystal_description block
_exptl_crystal_F_000 1408
_exptl_crystal_size_max 0.12
_exptl_crystal_size_mid 0.11
_exptl_crystal_size_min 0.1
_refine_diff_density_max 0.348
_refine_diff_density_min -0.345
_refine_diff_density_rms 0.073
_refine_ls_extinction_method none
_refine_ls_goodness_of_fit_ref 1.075
_refine_ls_hydrogen_treatment constr
_refine_ls_matrix_type full
_refine_ls_number_parameters 218
_refine_ls_number_reflns 3159
_refine_ls_number_restraints 0
_refine_ls_restrained_S_all 1.075
_refine_ls_R_factor_all 0.0642
_refine_ls_R_factor_gt 0.0608
_refine_ls_shift/su_max 0.001
_refine_ls_shift/su_mean 0.000
_refine_ls_structure_factor_coef Fsqd
_refine_ls_weighting_details 'w=1/[\s^2^(Fo^2^)+(0.0975P)^2^+0.3910P] where P=(Fo^2^+2Fc^2^)/3'
_refine_ls_weighting_scheme calc
_refine_ls_wR_factor_gt 0.1615
_refine_ls_wR_factor_ref 0.1663
_reflns_Friedel_coverage 0.000
_reflns_number_gt 2818
_reflns_number_total 3159
_reflns_threshold_expression 'I > 2\s(I)'
_cod_data_source_file d5sc00438a2.cif
_cod_data_source_block 22223
_cod_depositor_comments 'Adding full bibliography for 1573930.cif.'
_cod_database_code 1573930
_shelx_shelxl_version_number 2018/3
_shelx_space_group_comment
;
The symmetry employed for this shelxl refinement is uniquely defined
by the following loop, which should always be used as a source of
symmetry information in preference to the above space-group names.
They are only intended as comments.
;
_shelx_estimated_absorpt_t_max 0.827
_shelx_estimated_absorpt_t_min 0.797
_olex2_refinement_description
;
1. Fixed Uiso
 At 1.2 times of:
  All C(H) groups, All C(H,H) groups
 At 1.5 times of:
  All C(H,H,H) groups
2.a Ternary CH refined with riding coordinates:
 C00J(H00J), C00X(H00X)
2.b Secondary CH2 refined with riding coordinates:
 C00Y(H00B,H00C)
2.c Aromatic/amide H refined with riding coordinates:
 C00A(H00A), C00G(H00G), C00M(H00M), C00P(H00P), C00R(H00R), C00S(H00S),
 C010(H010), C012(H012), C013(H013), C016(H016), C017(H017), C01B(H01D)
2.d Idealised Me refined as rotating group:
 C019(H01A,H01B,H01C)
;
_olex2_submission_special_instructions 'No special instructions were received'

loop_
_space_group_symop_operation_xyz
'x, y, z'
'-x+1/2, -y, z+1/2'
'x+1/2, -y+1/2, -z'
'-x, y+1/2, -z+1/2'
'-x, -y, -z'
'x-1/2, y, -z-1/2'
'-x-1/2, y-1/2, z'
'x, -y-1/2, z-1/2'

loop_
_atom_site_label
_atom_site_type_symbol
_atom_site_fract_x
_atom_site_fract_y
_atom_site_fract_z
_atom_site_U_iso_or_equiv
_atom_site_adp_type
_atom_site_occupancy
_atom_site_site_symmetry_order
_atom_site_calc_flag
_atom_site_refinement_flags_posn
_atom_site_refinement_flags_adp
_atom_site_refinement_flags_occupancy
_atom_site_disorder_assembly
_atom_site_disorder_group
Cl01 Cl -1.05363(5) 0.18127(7) 0.48108(2) 0.0778(3) Uani 1 1 d . . . . .
O004 O -0.83579(11) 0.09853(14) 0.45235(4) 0.0518(4) Uani 1 1 d . . . . .
C007 C -0.67038(13) -0.07453(15) 0.22797(6) 0.0352(4) Uani 1 1 d . . . . .
C009 C -0.71318(13) 0.05982(15) 0.31296(6) 0.0349(4) Uani 1 1 d . . . . .
C00A C -0.78847(13) -0.03244(16) 0.29553(6) 0.0370(4) Uani 1 1 d . . . . .
H00A H -0.853936 -0.050460 0.312184 0.044 Uiso 1 1 calc R U . . .
C00C C -0.84586(12) 0.17217(14) 0.37114(6) 0.0333(4) Uani 1 1 d . . . . .
C00D C -0.64689(14) -0.14746(16) 0.18380(6) 0.0382(4) Uani 1 1 d . . . . .
C00E C -0.89074(14) 0.15825(15) 0.41615(6) 0.0374(4) Uani 1 1 d . . . . .
C00G C -0.76818(13) -0.09820(16) 0.25388(6) 0.0365(4) Uani 1 1 d . . . . .
H00G H -0.820403 -0.159064 0.242967 0.044 Uiso 1 1 calc R U . . .
C00J C -0.72774(12) 0.12227(16) 0.36080(6) 0.0371(4) Uani 1 1 d . . . . .
H00J H -0.676992 0.198172 0.362267 0.044 Uiso 1 1 calc R U . . .
C00M C -0.61651(13) 0.08489(16) 0.28689(6) 0.0393(4) Uani 1 1 d . . . . .
H00M H -0.565035 0.146931 0.297586 0.047 Uiso 1 1 calc R U . . .
C00P C -0.59580(13) 0.01912(16) 0.24539(6) 0.0404(4) Uani 1 1 d . . . . .
H00P H -0.530521 0.037845 0.228710 0.048 Uiso 1 1 calc R U . . .
C00R C -0.91045(14) 0.23707(16) 0.33755(6) 0.0389(4) Uani 1 1 d . . . . .
H00R H -0.881511 0.247750 0.307508 0.047 Uiso 1 1 calc R U . . .
C00S C -0.67401(16) -0.28035(18) 0.17963(7) 0.0472(4) Uani 1 1 d . . . . .
H00S H -0.707353 -0.324104 0.204659 0.057 Uiso 1 1 calc R U . . .
C00X C -0.71647(15) 0.08098(18) 0.44701(6) 0.0458(4) Uani 1 1 d . . . . .
H00X H -0.679374 0.166630 0.450255 0.055 Uiso 1 1 calc R U . . .
C00Y C -0.69132(15) 0.02634(18) 0.39905(6) 0.0445(4) Uani 1 1 d . . . . .
H00B H -0.730576 -0.056569 0.394988 0.053 Uiso 1 1 calc R U . . .
H00C H -0.611258 0.009553 0.396297 0.053 Uiso 1 1 calc R U . . .
C00Z C -0.99809(16) 0.20564(17) 0.42550(7) 0.0443(4) Uani 1 1 d . . . . .
C010 C -1.01611(15) 0.28595(17) 0.34756(7) 0.0447(4) Uani 1 1 d . . . . .
H010 H -1.057050 0.329828 0.324598 0.054 Uiso 1 1 calc R U . . .
C012 C -1.06085(14) 0.26927(18) 0.39203(7) 0.0466(4) Uani 1 1 d . . . . .
H012 H -1.132339 0.300705 0.399095 0.056 Uiso 1 1 calc R U . . .
C013 C -0.59620(18) -0.0854(2) 0.14595(7) 0.0538(5) Uani 1 1 d . . . . .
H013 H -0.576068 0.002786 0.148366 0.065 Uiso 1 1 calc R U . . .
C016 C -0.65169(17) -0.3478(2) 0.13849(9) 0.0603(6) Uani 1 1 d . . . . .
H016 H -0.670279 -0.436412 0.136066 0.072 Uiso 1 1 calc R U . . .
C017 C -0.6021(2) -0.2844(3) 0.10114(8) 0.0655(6) Uani 1 1 d . . . . .
H017 H -0.586905 -0.330229 0.073652 0.079 Uiso 1 1 calc R U . . .
C019 C -0.6794(2) -0.0070(3) 0.48673(8) 0.0650(6) Uani 1 1 d . . . . .
H01A H -0.703245 0.030307 0.516005 0.098 Uiso 1 1 calc R U . . .
H01B H -0.598960 -0.014812 0.486462 0.098 Uiso 1 1 calc R U . . .
H01C H -0.712571 -0.092553 0.483002 0.098 Uiso 1 1 calc R U . . .
C01B C -0.5751(2) -0.1526(3) 0.10462(8) 0.0680(6) Uani 1 1 d . . . . .
H01D H -0.542782 -0.109122 0.079299 0.082 Uiso 1 1 calc R U . . .

loop_
_atom_site_aniso_label
_atom_site_aniso_U_11
_atom_site_aniso_U_22
_atom_site_aniso_U_33
_atom_site_aniso_U_23
_atom_site_aniso_U_13
_atom_site_aniso_U_12
Cl01 0.0772(4) 0.0991(5) 0.0571(4) 0.0079(3) 0.0280(3) 0.0260(3)
O004 0.0541(8) 0.0622(8) 0.0390(6) 0.0058(6) 0.0008(5) 0.0159(6)
C007 0.0363(8) 0.0303(7) 0.0392(8) 0.0037(7) 0.0000(6) 0.0047(6)
C009 0.0311(7) 0.0323(8) 0.0412(8) -0.0004(7) -0.0011(6) 0.0026(6)
C00A 0.0307(7) 0.0400(8) 0.0401(8) 0.0016(7) 0.0012(6) -0.0009(6)
C00C 0.0351(8) 0.0260(7) 0.0387(8) -0.0027(6) -0.0028(6) -0.0028(6)
C00D 0.0377(8) 0.0341(8) 0.0429(8) -0.0011(7) 0.0003(7) 0.0040(6)
C00E 0.0415(9) 0.0308(8) 0.0400(8) -0.0025(7) -0.0022(7) 0.0030(6)
C00G 0.0338(8) 0.0345(8) 0.0412(8) 0.0004(7) -0.0036(6) -0.0024(6)
C00J 0.0339(8) 0.0345(8) 0.0429(8) -0.0049(7) -0.0016(6) -0.0026(6)
C00M 0.0339(8) 0.0347(8) 0.0492(9) -0.0024(7) 0.0005(7) -0.0041(6)
C00P 0.0354(8) 0.0382(8) 0.0474(9) -0.0001(7) 0.0079(7) -0.0009(7)
C00R 0.0429(8) 0.0328(8) 0.0409(8) 0.0012(7) -0.0032(7) -0.0029(7)
C00S 0.0462(10) 0.0367(9) 0.0588(11) -0.0019(8) 0.0011(8) 0.0027(7)
C00X 0.0471(10) 0.0452(9) 0.0452(9) -0.0034(8) -0.0099(8) 0.0044(7)
C00Y 0.0405(9) 0.0463(9) 0.0469(10) -0.0044(8) -0.0077(7) 0.0087(8)
C00Z 0.0465(9) 0.0408(9) 0.0455(9) -0.0030(7) 0.0085(8) 0.0022(7)
C010 0.0437(9) 0.0370(8) 0.0534(10) 0.0016(8) -0.0103(8) 0.0038(7)
C012 0.0381(9) 0.0417(9) 0.0601(11) -0.0054(9) 0.0009(8) 0.0072(7)
C013 0.0692(12) 0.0431(10) 0.0491(10) -0.0040(8) 0.0110(9) -0.0037(9)
C016 0.0572(12) 0.0447(10) 0.0790(14) -0.0215(11) -0.0019(11) 0.0024(9)
C017 0.0664(13) 0.0718(14) 0.0585(12) -0.0256(11) 0.0055(11) 0.0041(11)
C019 0.0672(13) 0.0750(14) 0.0529(11) 0.0065(11) -0.0164(10) 0.0114(11)
C01B 0.0850(16) 0.0711(14) 0.0478(11) -0.0105(11) 0.0171(11) -0.0057(12)

loop_
_atom_type_symbol
_atom_type_description
_atom_type_scat_dispersion_real
_atom_type_scat_dispersion_imag
_atom_type_scat_source
C C 0.0181 0.0091 'International Tables Vol C Tables 4.2.6.8 and 6.1.1.4'
H H 0.0000 0.0000 'International Tables Vol C Tables 4.2.6.8 and 6.1.1.4'
Cl Cl 0.3639 0.7018 'International Tables Vol C Tables 4.2.6.8 and 6.1.1.4'
O O 0.0492 0.0322 'International Tables Vol C Tables 4.2.6.8 and 6.1.1.4'

loop_
_geom_angle_atom_site_label_1
_geom_angle_atom_site_label_2
_geom_angle_atom_site_label_3
_geom_angle
_geom_angle_site_symmetry_1
_geom_angle_site_symmetry_3
_geom_angle_publ_flag
C00E O004 C00X 116.56(14) . . ?
C00G C007 C00D 121.20(14) . . ?
C00P C007 C00D 121.54(14) . . ?
C00P C007 C00G 117.26(15) . . ?
C00A C009 C00J 122.14(14) . . ?
C00A C009 C00M 117.65(15) . . ?
C00M C009 C00J 119.93(14) . . ?
C009 C00A H00A 119.3 . . ?
C00G C00A C009 121.41(15) . . ?
C00G C00A H00A 119.3 . . ?
C00E C00C C00J 119.77(14) . . ?
C00R C00C C00E 117.99(15) . . ?
C00R C00C C00J 122.18(15) . . ?
C00S C00D C007 120.76(16) . . ?
C013 C00D C007 120.93(15) . . ?
C013 C00D C00S 118.31(17) . . ?
O004 C00E C00C 123.90(15) . . ?
O004 C00E C00Z 116.62(15) . . ?
C00Z C00E C00C 119.47(15) . . ?
C007 C00G H00G 119.5 . . ?
C00A C00G C007 121.04(15) . . ?
C00A C00G H00G 119.5 . . ?
C009 C00J C00C 114.80(13) . . ?
C009 C00J H00J 107.3 . . ?
C009 C00J C00Y 110.14(13) . . ?
C00C C00J H00J 107.3 . . ?
C00C C00J C00Y 109.64(13) . . ?
C00Y C00J H00J 107.3 . . ?
C009 C00M H00M 119.5 . . ?
C00P C00M C009 121.09(15) . . ?
C00P C00M H00M 119.5 . . ?
C007 C00P H00P 119.2 . . ?
C00M C00P C007 121.54(15) . . ?
C00M C00P H00P 119.2 . . ?
C00C C00R H00R 119.0 . . ?
C010 C00R C00C 121.94(16) . . ?
C010 C00R H00R 119.0 . . ?
C00D C00S H00S 119.8 . . ?
C016 C00S C00D 120.50(19) . . ?
C016 C00S H00S 119.8 . . ?
O004 C00X H00X 108.9 . . ?
O004 C00X C00Y 109.75(14) . . ?
O004 C00X C019 106.35(16) . . ?
C00Y C00X H00X 108.9 . . ?
C00Y C00X C019 113.95(16) . . ?
C019 C00X H00X 108.9 . . ?
C00J C00Y H00B 109.4 . . ?
C00J C00Y H00C 109.4 . . ?
C00X C00Y C00J 110.96(14) . . ?
C00X C00Y H00B 109.4 . . ?
C00X C00Y H00C 109.4 . . ?
H00B C00Y H00C 108.0 . . ?
C00E C00Z Cl01 118.39(14) . . ?
C012 C00Z Cl01 119.73(14) . . ?
C012 C00Z C00E 121.88(17) . . ?
C00R C010 H010 120.2 . . ?
C00R C010 C012 119.63(17) . . ?
C012 C010 H010 120.2 . . ?
C00Z C012 C010 119.06(16) . . ?
C00Z C012 H012 120.5 . . ?
C010 C012 H012 120.5 . . ?
C00D C013 H013 119.4 . . ?
C01B C013 C00D 121.11(19) . . ?
C01B C013 H013 119.4 . . ?
C00S C016 H016 119.8 . . ?
C017 C016 C00S 120.43(19) . . ?
C017 C016 H016 119.8 . . ?
C016 C017 H017 120.1 . . ?
C016 C017 C01B 119.82(19) . . ?
C01B C017 H017 120.1 . . ?
C00X C019 H01A 109.5 . . ?
C00X C019 H01B 109.5 . . ?
C00X C019 H01C 109.5 . . ?
H01A C019 H01B 109.5 . . ?
H01A C019 H01C 109.5 . . ?
H01B C019 H01C 109.5 . . ?
C013 C01B H01D 120.1 . . ?
C017 C01B C013 119.8(2) . . ?
C017 C01B H01D 120.1 . . ?

loop_
_geom_bond_atom_site_label_1
_geom_bond_atom_site_label_2
_geom_bond_distance
_geom_bond_site_symmetry_2
_geom_bond_publ_flag
Cl01 C00Z 1.7357(19) . ?
O004 C00E 1.365(2) . ?
O004 C00X 1.438(2) . ?
C007 C00D 1.489(2) . ?
C007 C00G 1.399(2) . ?
C007 C00P 1.392(2) . ?
C009 C00A 1.388(2) . ?
C009 C00J 1.515(2) . ?
C009 C00M 1.392(2) . ?
C00A H00A 0.9300 . ?
C00A C00G 1.385(2) . ?
C00C C00E 1.398(2) . ?
C00C C00J 1.522(2) . ?
C00C C00R 1.394(2) . ?
C00D C00S 1.393(2) . ?
C00D C013 1.388(3) . ?
C00E C00Z 1.390(3) . ?
C00G H00G 0.9300 . ?
C00J H00J 0.9800 . ?
C00J C00Y 1.526(2) . ?
C00M H00M 0.9300 . ?
C00M C00P 1.382(2) . ?
C00P H00P 0.9300 . ?
C00R H00R 0.9300 . ?
C00R C010 1.381(2) . ?
C00S H00S 0.9300 . ?
C00S C016 1.385(3) . ?
C00X H00X 0.9800 . ?
C00X C00Y 1.507(2) . ?
C00X C019 1.510(3) . ?
C00Y H00B 0.9700 . ?
C00Y H00C 0.9700 . ?
C00Z C012 1.374(3) . ?
C010 H010 0.9300 . ?
C010 C012 1.386(3) . ?
C012 H012 0.9300 . ?
C013 H013 0.9300 . ?
C013 C01B 1.386(3) . ?
C016 H016 0.9300 . ?
C016 C017 1.378(4) . ?
C017 H017 0.9300 . ?
C017 C01B 1.380(3) . ?
C019 H01A 0.9600 . ?
C019 H01B 0.9600 . ?
C019 H01C 0.9600 . ?
C01B H01D 0.9300 . ?

loop_
_geom_torsion_atom_site_label_1
_geom_torsion_atom_site_label_2
_geom_torsion_atom_site_label_3
_geom_torsion_atom_site_label_4
_geom_torsion
_geom_torsion_site_symmetry_1
_geom_torsion_site_symmetry_2
_geom_torsion_site_symmetry_3
_geom_torsion_site_symmetry_4
_geom_torsion_publ_flag
Cl01 C00Z C012 C010 -178.88(15) . . . . ?
O004 C00E C00Z Cl01 -1.7(2) . . . . ?
O004 C00E C00Z C012 179.02(16) . . . . ?
O004 C00X C00Y C00J 62.6(2) . . . . ?
C007 C00D C00S C016 -179.83(17) . . . . ?
C007 C00D C013 C01B -179.43(19) . . . . ?
C009 C00A C00G C007 0.4(2) . . . . ?
C009 C00J C00Y C00X -174.04(14) . . . . ?
C009 C00M C00P C007 0.0(3) . . . . ?
C00A C009 C00J C00C -47.1(2) . . . . ?
C00A C009 C00J C00Y 77.26(19) . . . . ?
C00A C009 C00M C00P -0.7(2) . . . . ?
C00C C00E C00Z Cl01 177.56(13) . . . . ?
C00C C00E C00Z C012 -1.7(3) . . . . ?
C00C C00J C00Y C00X -46.79(19) . . . . ?
C00C C00R C010 C012 -0.8(3) . . . . ?
C00D C007 C00G C00A 178.45(15) . . . . ?
C00D C007 C00P C00M -178.66(15) . . . . ?
C00D C00S C016 C017 0.1(3) . . . . ?
C00D C013 C01B C017 -1.6(4) . . . . ?
C00E O004 C00X C00Y -46.5(2) . . . . ?
C00E O004 C00X C019 -170.17(16) . . . . ?
C00E C00C C00J C009 141.96(15) . . . . ?
C00E C00C C00J C00Y 17.4(2) . . . . ?
C00E C00C C00R C010 -0.5(2) . . . . ?
C00E C00Z C012 C010 0.4(3) . . . . ?
C00G C007 C00D C00S -38.1(2) . . . . ?
C00G C007 C00D C013 142.74(18) . . . . ?
C00G C007 C00P C00M 0.9(2) . . . . ?
C00J C009 C00A C00G -173.49(14) . . . . ?
C00J C009 C00M C00P 173.41(15) . . . . ?
C00J C00C C00E O004 -1.7(2) . . . . ?
C00J C00C C00E C00Z 179.14(15) . . . . ?
C00J C00C C00R C010 -177.83(14) . . . . ?
C00M C009 C00A C00G 0.5(2) . . . . ?
C00M C009 C00J C00C 139.12(15) . . . . ?
C00M C009 C00J C00Y -96.56(17) . . . . ?
C00P C007 C00D C00S 141.43(17) . . . . ?
C00P C007 C00D C013 -37.8(2) . . . . ?
C00P C007 C00G C00A -1.1(2) . . . . ?
C00R C00C C00E O004 -179.07(15) . . . . ?
C00R C00C C00E C00Z 1.8(2) . . . . ?
C00R C00C C00J C009 -40.8(2) . . . . ?
C00R C00C C00J C00Y -165.35(14) . . . . ?
C00R C010 C012 C00Z 0.9(3) . . . . ?
C00S C00D C013 C01B 1.4(3) . . . . ?
C00S C016 C017 C01B -0.4(4) . . . . ?
C00X O004 C00E C00C 16.7(2) . . . . ?
C00X O004 C00E C00Z -164.05(16) . . . . ?
C013 C00D C00S C016 -0.6(3) . . . . ?
C016 C017 C01B C013 1.1(4) . . . . ?
C019 C00X C00Y C00J -178.26(16) . . . . ?
